data_4312062
loop_
_publ_author_name
'Dmytro S. Nesterov'
'Valeriya G. Makhankova'
'Olga Yu. Vassilyeva'
'Vladimir N. Kokozay'
'Larisa A. Kovbasyuk'
'Brian W. Skelton'
'Julia Jezierska'

_publ_section_title
;
 Assembling Novel Heterotrimetallic Cu/Co/Ni and Cu/Co/Cd Cores Supported
 by Diethanolamine Ligand in One-Pot Reactions of Zerovalent Copper with
 Metal Salts
;
_journal_name_full 'Inorganic Chemistry'
_journal_page_first 7868
_journal_page_last 7876
_journal_paper_doi 10.1021/ic048955w
_journal_volume 43
_journal_year 2004
_chemical_formula_sum 'C34 H84 Br2 Co2 Cu2 N10 Ni O18 S2'
_chemical_formula_weight 1448.69
_space_group_IT_number 14
_symmetry_cell_setting monoclinic
_symmetry_space_group_name_Hall '-P 2ybc'
_symmetry_space_group_name_H-M 'P 1 21/c 1'
_cell_angle_alpha 90.00000
_cell_angle_beta 105.769(4)
_cell_angle_gamma 90.00000
_cell_formula_units_Z 2
_cell_length_a 12.723(3)
_cell_length_b 10.387(2)
_cell_length_c 23.011(5)
_cell_measurement_temperature 296
_cell_volume 2926.5(11)
_computing_cell_refinement 'Siemens SAINT (Siemens, 1995)'
_computing_data_collection 'Siemens SMART (Siemens, 1995)'
_computing_data_reduction xtal
_computing_molecular_graphics xtal
_computing_publication_material 'xtal BONDLA CIFIO'
_computing_structure_refinement 'xtal CRYLSQ'
_computing_structure_solution xtal
_diffrn_ambient_temperature 296
_diffrn_measurement_device_type
;
Bruker SMART CCD diffractometer
;
_diffrn_measurement_method '\w scans'
_diffrn_radiation_detector 'CCD area detector'
_diffrn_radiation_monochromator graphite
_diffrn_radiation_source 'sealed tube'
_diffrn_radiation_type 'Mo K\a'
_diffrn_radiation_wavelength .71073
_diffrn_reflns_av_R_equivalents .094
_diffrn_reflns_av_sigmaI/netI .149
_diffrn_reflns_limit_h_max 11
_diffrn_reflns_limit_h_min -15
_diffrn_reflns_limit_k_max 11
_diffrn_reflns_limit_k_min -12
_diffrn_reflns_limit_l_max 27
_diffrn_reflns_limit_l_min -27
_diffrn_reflns_number 14193
_diffrn_reflns_theta_max 24.97
_diffrn_reflns_theta_min 1.66
_diffrn_standards_decay_% 0
_exptl_absorpt_coefficient_mu 3.092
_exptl_absorpt_correction_type multi-scan
_exptl_absorpt_process_details
;
 SADABS; Sheldrick, 1996
;
_exptl_crystal_colour black
_exptl_crystal_density_diffrn 1.644
_exptl_crystal_F_000 1488
_refine_diff_density_max 1.468
_refine_diff_density_min -.902
_refine_ls_goodness_of_fit_all 1.097
_refine_ls_goodness_of_fit_ref 1.256
_refine_ls_hydrogen_treatment noref
_refine_ls_matrix_type full
_refine_ls_number_constraints 0
_refine_ls_number_parameters 327
_refine_ls_number_reflns 3016
_refine_ls_number_restraints 0
_refine_ls_R_factor_all .123
_refine_ls_R_factor_gt .065
_refine_ls_shift/su_max .014
_refine_ls_shift/su_mean .001
_refine_ls_structure_factor_coef F
_refine_ls_weighting_scheme calc
_refine_ls_wR_factor_all .095
_refine_ls_wR_factor_ref .082
_reflns_d_resolution_high .842
_reflns_d_resolution_low 12.214
_reflns_Friedel_coverage 0
_reflns_limit_h_max 15
_reflns_limit_h_min 0
_reflns_limit_k_max 12
_reflns_limit_k_min 0
_reflns_limit_l_max 26
_reflns_limit_l_min -27
_reflns_number_gt 3016
_reflns_number_total 5125
_reflns_threshold_expression 'F    > 4.00 sig(F   )'
_cod_data_source_file ic048955wsi20040802_042917.cif
_cod_data_source_block h201
_cod_original_sg_symbol_Hall -p_2ybc
_cod_original_formula_sum 'C34 H84 Br2 Co2 Cu2 N10 Ni1 O18 S2'
_cod_database_code 4312062

loop_
_symmetry_equiv_pos_as_xyz
+x,+y,+z
-x,1/2+y,1/2-z
-x,-y,-z
+x,1/2-y,1/2+z

loop_
_atom_site_label
_atom_site_fract_x
_atom_site_fract_y
_atom_site_fract_z
_atom_site_U_iso_or_equiv
_atom_site_adp_type
_atom_site_calc_flag
_atom_site_calc_attached_atom
_atom_site_occupancy
_atom_site_disorder_assembly
_atom_site_disorder_group
Cu .27351(10) .19526(14) .32395(5) .0441(7) Uani ? ? 1.00000 ? ?
Co .21107(10) .21426(13) .43688(5) .0301(7) Uani ? ? 1.00000 ? ?
Ni .50001 .50000 .50000 .0313(9) Uani ? ? 1.00000 ? ?
O11 .3440(5) .2028(6) .4124(3) .035(3) Uani ? ? 1.00000 ? ?
C12 .3995(9) .0896(11) .4359(4) .048(6) Uani ? ? 1.00000 ? ?
C13 .3187(8) -.0163(11) .4371(4) .046(6) Uani ? ? 1.00000 ? ?
N14 .2396(7) .0389(8) .4671(3) .043(5) Uani ? ? 1.00000 ? ?
C15 .2816(9) .0383(12) .5345(4) .053(7) Uani ? ? 1.00000 ? ?
C16 .2615(9) .1676(11) .5561(4) .046(6) Uani ? ? 1.00000 ? ?
O17 .2786(5) .2645(7) .5179(3) .036(3) Uani ? ? 1.00000 ? ?
O21 .1500(5) .1547(6) .3573(3) .036(4) Uani ? ? 1.00000 ? ?
C22 .0397(8) .1873(9) .3357(4) .038(5) Uani ? ? 1.00000 ? ?
C23 -.0113(8) .1727(10) .3878(4) .042(6) Uani ? ? 1.00000 ? ?
N24 .0633(6) .2268(8) .4440(3) .034(4) Uani ? ? 1.00000 ? ?
C25 .0442(8) .3646(11) .4553(4) .045(6) Uani ? ? 1.00000 ? ?
C26 .0903(8) .4450(10) .4136(4) .041(5) Uani ? ? 1.00000 ? ?
O27 .1937(5) .3919(6) .4125(2) .032(3) Uani ? ? 1.00000 ? ?
O31 .2654(5) .4120(8) .3186(3) .048(4) Uani ? ? 1.00000 ? ?
C32 .1909(9) .4432(13) .2616(5) .058(7) Uani ? ? 1.00000 ? ?
C33 .2079(10) .3451(17) .2175(5) .074(9) Uani ? ? 1.00000 ? ?
N34 .1856(7) .2144(11) .2364(4) .056(6) Uani ? ? 1.00000 ? ?
C35 .2083(11) .1137(18) .1956(5) .079(9) Uani ? ? 1.00000 ? ?
C36 .1888(15) -.0157(19) .2192(6) .098(12) Uani ? ? 1.00000 ? ?
O37 .0865(11) -.0220(16) .2304(6) .054(9) Uani ? ? .50000 ? ?
O37' .244(2) -.045(3) .2732(10) .14(2) Uani ? ? .50000 ? ?
O41 .4790(5) .3249(6) .5397(3) .041(4) Uani ? ? 1.00000 ? ?
C42 .5241(8) .3469(12) .6043(4) .052(6) Uani ? ? 1.00000 ? ?
C43 .4831(9) .4690(11) .6235(5) .049(3) Uiso ? ? 1.00000 ? ?
N44 .4921(6) .5749(8) .5818(3) .038(5) Uani ? ? 1.00000 ? ?
C45 .3955(8) .6631(10) .5679(5) .046(6) Uani ? ? 1.00000 ? ?
C46 .3005(8) .5962(10) .5253(4) .040(6) Uani ? ? 1.00000 ? ?
O47 .3353(5) .5455(7) .4752(3) .037(4) Uani ? ? 1.00000 ? ?
N01 .419(2) .148(2) .3071(9) .046(6) Uiso ? ? .50000 ? ?
N01' .4111(17) .197(2) .3031(8) .037(5) Uiso ? ? .50000 ? ?
C01 .498(2) .1441(18) .3029(9) .025(5) Uiso ? ? .50000 ? ?
C01' .494(3) .191(3) .2927(15) .075(4) Uiso ? ? .50000 ? ?
S01 .6212(6) .1142(8) .2986(3) .071(2) Uiso ? ? .50000 ? ?
S01' .6188(7) .1867(8) .2805(4) .077(2) Uiso ? ? .50000 ? ?
Br1 .04293(10) -.17579(12) .44119(5) .0433(7) Uani ? ? .869(4) ? ?
Br1' .0676(11) -.204(2) .3115(7) .115(11) Uani ? ? .131(4) ? ?
O01 .113(2) -.263(3) .3199(11) .194(10) Uiso ? ? .869(4) ? ?
H12a .44303 .10220 .47672 .05600 Uiso ? ? 1.00000 ? ?
H12b .44719 .06230 .41241 .05600 Uiso ? ? 1.00000 ? ?
H13a .35573 -.09143 .45805 .05900 Uiso ? ? 1.00000 ? ?
H13b .28425 -.04397 .39594 .05900 Uiso ? ? 1.00000 ? ?
H14 .17763 -.02216 .45083 .04700 Uiso ? ? 1.00000 ? ?
H15a .35700 .01779 .54565 .06400 Uiso ? ? 1.00000 ? ?
H15b .24413 -.02831 .55117 .06400 Uiso ? ? 1.00000 ? ?
H16a .30784 .18172 .59661 .05700 Uiso ? ? 1.00000 ? ?
H16b .18654 .17369 .55925 .05700 Uiso ? ? 1.00000 ? ?
H22a .00390 .13316 .30263 .04200 Uiso ? ? 1.00000 ? ?
H22b .03211 .27493 .32187 .04200 Uiso ? ? 1.00000 ? ?
H23a -.02639 .08229 .39383 .04700 Uiso ? ? 1.00000 ? ?
H23b -.08197 .21581 .37932 .04700 Uiso ? ? 1.00000 ? ?
H24 .05589 .17759 .47658 .04000 Uiso ? ? 1.00000 ? ?
H25a .07623 .38813 .49670 .05500 Uiso ? ? 1.00000 ? ?
H25b -.03410 .38157 .44712 .05500 Uiso ? ? 1.00000 ? ?
H26a .10187 .53363 .42774 .04800 Uiso ? ? 1.00000 ? ?
H26b .04329 .44689 .37377 .04800 Uiso ? ? 1.00000 ? ?
H31 .21368 .43409 .33934 .05600 Uiso ? ? 1.00000 ? ?
H32a .20381 .52785 .24969 .07100 Uiso ? ? 1.00000 ? ?
H32b .11667 .43794 .26396 .07100 Uiso ? ? 1.00000 ? ?
H33a .28262 .35068 .21528 .08100 Uiso ? ? 1.00000 ? ?
H33b .16192 .36509 .17771 .08100 Uiso ? ? 1.00000 ? ?
H34 .10021 .21227 .24381 .06600 Uiso ? ? 1.00000 ? ?
H35a .28246 .11880 .19537 .08800 Uiso ? ? 1.00000 ? ?
H35b .16235 .12448 .15602 .08800 Uiso ? ? 1.00000 ? ?
H36a .24302 -.03786 .25435 .11000 Uiso ? ? .50000 ? ?
H36b .18944 -.08162 .18849 .11000 Uiso ? ? .50000 ? ?
H36'a .20488 -.08168 .19225 .11000 Uiso ? ? .50000 ? ?
H36'b .11240 -.02570 .21689 .11000 Uiso ? ? .50000 ? ?
H41 .40350 .31241 .52734 .04500 Uiso ? ? 1.00000 ? ?
H42a .60389 .34960 .61342 .06000 Uiso ? ? 1.00000 ? ?
H42b .50821 .27247 .62626 .06000 Uiso ? ? 1.00000 ? ?
H43a .52050 .48815 .66432 .06200 Uiso ? ? 1.00000 ? ?
H43b .40616 .45549 .62212 .06200 Uiso ? ? 1.00000 ? ?
H44 .55157 .63238 .59730 .04300 Uiso ? ? 1.00000 ? ?
H45a .37928 .68902 .60404 .05300 Uiso ? ? 1.00000 ? ?
H45b .41303 .74080 .54848 .05300 Uiso ? ? 1.00000 ? ?
H46a .27527 .52629 .54613 .05000 Uiso ? ? 1.00000 ? ?
H46b .23940 .65330 .51084 .05000 Uiso ? ? 1.00000 ? ?
H47 .28801 .47804 .46261 .04100 Uiso ? ? 1.00000 ? ?

loop_
_atom_site_aniso_label
_atom_site_aniso_U_11
_atom_site_aniso_U_22
_atom_site_aniso_U_33
_atom_site_aniso_U_12
_atom_site_aniso_U_13
_atom_site_aniso_U_23
Cu .0326(8) .0708(10) .0255(6) -.0029(7) .0020(5) -.0062(6)
Co .0242(8) .0424(8) .0193(6) .0005(6) -.0017(5) .0023(6)
Ni .0249(10) .0469(11) .0190(8) -.0028(8) .0003(7) -.0008(7)
O11 .025(4) .052(4) .022(3) .003(3) -.002(3) .000(3)
C12 .037(7) .062(8) .038(6) .006(6) .001(5) .000(5)
C13 .036(6) .054(7) .039(6) .015(5) -.005(5) -.002(5)
N14 .035(5) .052(6) .034(5) -.004(4) -.004(4) .004(4)
C15 .054(8) .071(8) .024(5) -.000(6) -.006(5) .014(5)
C16 .041(7) .067(8) .026(5) -.013(6) -.000(5) .003(5)
O17 .028(4) .056(4) .019(3) -.006(3) -.003(3) .004(3)
O21 .030(4) .051(4) .024(3) .003(3) -.001(3) .001(3)
C22 .032(6) .044(6) .028(5) .003(5) -.011(4) .005(5)
C23 .023(6) .062(7) .034(5) .001(5) -.003(4) .005(5)
N24 .023(5) .048(5) .026(4) -.000(4) -.002(3) .003(4)
C25 .040(7) .060(7) .036(6) -.001(5) .008(5) -.000(5)
C26 .036(7) .039(6) .039(6) .007(5) -.004(5) .001(5)
O27 .029(4) .041(4) .022(3) -.000(3) -.001(3) .002(3)
O31 .032(4) .081(6) .034(4) .004(4) .013(3) .007(4)
C32 .043(7) .092(10) .035(6) -.006(7) .004(5) .022(6)
C33 .041(8) .155(15) .025(6) -.010(8) .008(5) .013(8)
N34 .047(6) .099(8) .024(4) -.011(6) .010(4) -.003(5)
C35 .071(10) .133(14) .028(6) -.016(9) .003(6) -.023(8)
C36 .124(16) .132(16) .031(7) .020(12) .006(8) -.026(9)
O37 .022(8) .083(12) .050(9) -.013(8) .000(7) -.020(8)
O37' .13(2) .23(3) .074(16) .06(2) .028(14) .055(19)
O41 .031(4) .056(5) .027(3) -.006(3) -.005(3) .007(3)
C42 .037(7) .080(9) .027(5) -.013(6) -.014(5) .022(5)
N44 .032(5) .057(6) .024(4) -.015(4) .005(3) -.011(4)
C45 .037(7) .056(7) .046(6) -.008(5) .014(5) -.021(5)
C46 .019(6) .059(7) .042(6) .000(5) .008(4) -.007(5)
O47 .027(4) .052(4) .031(4) -.008(3) .003(3) -.005(3)
Br1 .0427(9) .0531(8) .0368(7) -.0044(6) .0153(5) .0030(6)
Br1' .059(9) .176(17) .098(10) .045(10) .002(7) -.044(10)

loop_
_atom_type_symbol
_atom_type_description
_atom_type_oxidation_number
_atom_type_number_in_cell
_atom_type_scat_dispersion_real
_atom_type_scat_dispersion_imag
_atom_type_scat_source
C ? 0 68 .002 .002 'Int Tables Vol IV Tables 2.2B and 2.3.1'
H ? 0 168 0 0 'Int Tables Vol IV Tables 2.2B and 2.3.1'
Br ? 0 4 -.374 2.456 'Int Tables Vol IV Tables 2.2B and 2.3.1'
Co ? 0 4 .299 .973 'Int Tables Vol IV Tables 2.2B and 2.3.1'
Cu ? 0 4 .263 1.266 'Int Tables Vol IV Tables 2.2B and 2.3.1'
N ? 0 20 .004 .003 'Int Tables Vol IV Tables 2.2B and 2.3.1'
Ni ? 0 2 .285 1.113 'Int Tables Vol IV Tables 2.2B and 2.3.1'
O ? 0 36 .008 .006 'Int Tables Vol IV Tables 2.2B and 2.3.1'
S ? 0 4 .11 .124 'Int Tables Vol IV Tables 2.2B and 2.3.1'

loop_
_diffrn_attenuator_code
_diffrn_attenuator_scale
? ?

loop_
_geom_angle_atom_site_label_1
_geom_angle_atom_site_label_2
_geom_angle_atom_site_label_3
_geom_angle_site_symmetry_1
_geom_angle_site_symmetry_2
_geom_angle_site_symmetry_3
_geom_angle
_geom_angle_publ_flag
Co Cu O11 . . . 40.9(2) ?
Co Cu O21 . . . 39.73(16) ?
Co Cu O31 . . . 87.77(19) ?
Co Cu N34 . . . 131.7(3) ?
Co Cu N01 . . . 131.4(6) ?
Co Cu N01' . . . 134.6(5) ?
O11 Cu O21 . . . 78.2(2) ?
O11 Cu O31 . . . 91.0(2) ?
O11 Cu N34 . . . 169.8(4) ?
O11 Cu N01 . . . 91.4(6) ?
O11 Cu N01' . . . 93.8(6) ?
O21 Cu O31 . . . 101.8(3) ?
O21 Cu N34 . . . 97.2(3) ?
O21 Cu N01 . . . 151.4(7) ?
O21 Cu N01' . . . 165.4(6) ?
O31 Cu N34 . . . 81.0(4) ?
O31 Cu N01 . . . 105.0(7) ?
O31 Cu N01' . . . 90.4(6) ?
N34 Cu N01 . . . 96.8(6) ?
N34 Cu N01' . . . 92.6(6) ?
N01 Cu N01' . . . 14.8(9) ?
Cu Co O11 . . . 42.58(16) ?
Cu Co N14 . . . 100.6(3) ?
Cu Co O17 . . . 136.9(2) ?
Cu Co O21 . . . 41.9(2) ?
Cu Co N24 . . . 125.8(2) ?
Cu Co O27 . . . 81.0(2) ?
O11 Co N14 . . . 87.3(3) ?
O11 Co O17 . . . 96.0(3) ?
O11 Co O21 . . . 81.9(3) ?
O11 Co N24 . . . 168.4(3) ?
O11 Co O27 . . . 90.8(3) ?
N14 Co O17 . . . 85.2(3) ?
N14 Co O21 . . . 91.5(3) ?
N14 Co N24 . . . 97.1(4) ?
N14 Co O27 . . . 175.1(3) ?
O17 Co O21 . . . 176.2(3) ?
O17 Co N24 . . . 95.1(3) ?
O17 Co O27 . . . 90.5(3) ?
O21 Co N24 . . . 87.2(3) ?
O21 Co O27 . . . 92.7(3) ?
N24 Co O27 . . . 85.6(3) ?
O41 Ni N44 . . . 83.4(3) ?
O41 Ni O47 . . . 94.5(3) ?
O41 Ni O41 . . '3 666' 180.0000 ?
O41 Ni N44 . . '3 666' 96.6(3) ?
O41 Ni O47 . . '3 666' 85.5(3) ?
N44 Ni O47 . . . 82.4(3) ?
N44 Ni O41 . . '3 666' 96.6(3) ?
N44 Ni N44 . . '3 666' 180.0000 ?
N44 Ni O47 . . '3 666' 97.6(3) ?
O47 Ni O41 . . '3 666' 85.4(3) ?
O47 Ni N44 . . '3 666' 97.6(3) ?
O47 Ni O47 . . '3 666' 180.0000 ?
O41 Ni N44 '3 666' . '3 666' 83.4(3) ?
O41 Ni O47 '3 666' . '3 666' 94.6(3) ?
N44 Ni O47 '3 666' . '3 666' 82.4(3) ?
Cu O11 Co . . . 96.5(2) ?
Cu O11 C12 . . . 113.6(6) ?
Co O11 C12 . . . 109.2(6) ?
O11 C12 C13 . . . 110.1(8) ?
O11 C12 H12a . . . 111.1 ?
O11 C12 H12b . . . 111.1 ?
C13 C12 H12a . . . 107.2 ?
C13 C12 H12b . . . 109.4 ?
H12a C12 H12b . . . 107.8 ?
C12 C13 N14 . . . 106.2(9) ?
C12 C13 H13a . . . 110.8 ?
C12 C13 H13b . . . 109.1 ?
N14 C13 H13a . . . 112.3 ?
N14 C13 H13b . . . 112.6 ?
H13a C13 H13b . . . 106.0 ?
Co N14 C13 . . . 106.3(7) ?
Co N14 C15 . . . 110.7(7) ?
Co N14 H14 . . . 114.1 ?
C13 N14 C15 . . . 112.6(8) ?
C13 N14 H14 . . . 98.5 ?
C15 N14 H14 . . . 114.0 ?
N14 C15 C16 . . . 107.4(8) ?
N14 C15 H15a . . . 109.3 ?
N14 C15 H15b . . . 109.6 ?
C16 C15 H15a . . . 111.6 ?
C16 C15 H15b . . . 111.4 ?
H15a C15 H15b . . . 107.6 ?
C15 C16 O17 . . . 111.9(9) ?
C15 C16 H16a . . . 110.2 ?
C15 C16 H16b . . . 110.2 ?
O17 C16 H16a . . . 109.8 ?
O17 C16 H16b . . . 108.8 ?
H16a C16 H16b . . . 105.7 ?
Co O17 C16 . . . 108.3(5) ?
Cu O21 Co . . . 98.4(3) ?
Cu O21 C22 . . . 129.7(6) ?
Co O21 C22 . . . 112.0(6) ?
O21 C22 C23 . . . 107.3(7) ?
O21 C22 H22a . . . 110.8 ?
O21 C22 H22b . . . 110.4 ?
C23 C22 H22a . . . 110.9 ?
C23 C22 H22b . . . 109.3 ?
H22a C22 H22b . . . 108.1 ?
C22 C23 N24 . . . 109.8(8) ?
C22 C23 H23a . . . 110.5 ?
C22 C23 H23b . . . 111.3 ?
N24 C23 H23a . . . 110.1 ?
N24 C23 H23b . . . 109.7 ?
H23a C23 H23b . . . 105.4 ?
Co N24 C23 . . . 107.8(6) ?
Co N24 C25 . . . 106.7(6) ?
Co N24 H24 . . . 110.1 ?
C23 N24 C25 . . . 114.8(7) ?
C23 N24 H24 . . . 108.1 ?
C25 N24 H24 . . . 109.3 ?
N24 C25 C26 . . . 108.2(9) ?
N24 C25 H25a . . . 111.9 ?
N24 C25 H25b . . . 110.2 ?
C26 C25 H25a . . . 110.9 ?
C26 C25 H25b . . . 109.2 ?
H25a C25 H25b . . . 106.3 ?
C25 C26 O27 . . . 108.4(8) ?
C25 C26 H26a . . . 111.2 ?
C25 C26 H26b . . . 112.0 ?
O27 C26 H26a . . . 108.2 ?
O27 C26 H26b . . . 109.3 ?
H26a C26 H26b . . . 107.6 ?
Co O27 C26 . . . 113.4(6) ?
Cu O31 C32 . . . 106.5(7) ?
Cu O31 H31 . . . 104.2 ?
C32 O31 H31 . . . 91.7 ?
O31 C32 C33 . . . 106.7(10) ?
O31 C32 H32a . . . 110.5 ?
O31 C32 H32b . . . 110.5 ?
C33 C32 H32a . . . 111.6 ?
C33 C32 H32b . . . 109.0 ?
H32a C32 H32b . . . 108.6 ?
C32 C33 N34 . . . 110.7(10) ?
C32 C33 H33a . . . 108.7 ?
C32 C33 H33b . . . 109.6 ?
N34 C33 H33a . . . 109.9 ?
N34 C33 H33b . . . 111.2 ?
H33a C33 H33b . . . 106.7 ?
Cu N34 C33 . . . 106.5(6) ?
Cu N34 C35 . . . 114.1(7) ?
Cu N34 H34 . . . 98.0 ?
C33 N34 C35 . . . 112.1(10) ?
C33 N34 H34 . . . 109.1 ?
C35 N34 H34 . . . 115.9 ?
N34 C35 C36 . . . 108.9(12) ?
N34 C35 H35a . . . 109.2 ?
N34 C35 H35b . . . 110.4 ?
C36 C35 H35a . . . 108.5 ?
C36 C35 H35b . . . 109.6 ?
H35a C35 H35b . . . 110.2 ?
C35 C36 O37 . . . 111.4(15) ?
C35 C36 O37' . . . 117.4(19) ?
C35 C36 H36a . . . 112.2 ?
C35 C36 H36b . . . 109.3 ?
C35 C36 H36'a . . . 108.4 ?
C35 C36 H36'b . . . 110.0 ?
O37 C36 H36a . . . 109.4 ?
O37 C36 H36b . . . 106.8 ?
O37' C36 H36'a . . . 107 ?
O37' C36 H36'b . . . 108.0 ?
H36a C36 H36b . . . 107.5 ?
H36'a C36 H36'b . . . 105.7 ?
Ni O41 C42 . . . 104.4(6) ?
Ni O41 H41 . . . 103.4 ?
C42 O41 H41 . . . 114.8 ?
O41 C42 C43 . . . 111.4(8) ?
O41 C42 H42a . . . 108.7 ?
O41 C42 H42b . . . 108.9 ?
C43 C42 H42a . . . 109.9 ?
C43 C42 H42b . . . 112.6 ?
H42a C42 H42b . . . 105.1 ?
C42 C43 N44 . . . 110.2(10) ?
C42 C43 H43a . . . 110.5 ?
C42 C43 H43b . . . 107.3 ?
N44 C43 H43a . . . 112.2 ?
N44 C43 H43b . . . 109.7 ?
H43a C43 H43b . . . 106.8 ?
Ni N44 C43 . . . 109.9(6) ?
Ni N44 C45 . . . 106.1(5) ?
Ni N44 H44 . . . 110.3 ?
C43 N44 C45 . . . 112.9(8) ?
C43 N44 H44 . . . 114.5 ?
C45 N44 H44 . . . 102.7 ?
N44 C45 C46 . . . 108.9(8) ?
N44 C45 H45a . . . 110.4 ?
N44 C45 H45b . . . 109.1 ?
C46 C45 H45a . . . 112.0 ?
C46 C45 H45b . . . 109.1 ?
H45a C45 H45b . . . 107.3 ?
C45 C46 O47 . . . 108.8(8) ?
C45 C46 H46a . . . 109.8 ?
C45 C46 H46b . . . 111.8 ?
O47 C46 H46a . . . 109.6 ?
O47 C46 H46b . . . 110.1 ?
H46a C46 H46b . . . 106.7 ?
Ni O47 C46 . . . 111.8(5) ?
Ni O47 H47 . . . 116.1 ?
C46 O47 H47 . . . 102.3 ?
Cu N01 C01 . . . 167(2) ?
Cu N01' C01' . . . 176(2) ?
N01 C01 S01 . . . 171(2) ?
N01' C01' S01' . . . 177(3) ?

loop_
_geom_bond_atom_site_label_1
_geom_bond_atom_site_label_2
_geom_bond_site_symmetry_1
_geom_bond_site_symmetry_2
_geom_bond_distance
_geom_bond_publ_flag
Cu Co . . 2.923(2) ?
Cu O11 . . 1.991(5) ?
Cu O21 . . 1.973(7) ?
Cu O31 . . 2.255(8) ?
Cu N34 . . 2.031(8) ?
Cu N01 . . 2.05(3) ?
Cu N01' . . 1.94(2) ?
Co O11 . . 1.926(7) ?
Co N14 . . 1.948(9) ?
Co O17 . . 1.900(6) ?
Co O21 . . 1.889(6) ?
Co N24 . . 1.936(8) ?
Co O27 . . 1.924(6) ?
Ni O41 . . 2.085(7) ?
Ni N44 . . 2.064(8) ?
Ni O47 . . 2.071(6) ?
Ni O41 . '3 666' 2.085(7) ?
Ni N44 . '3 666' 2.064(8) ?
Ni O47 . '3 666' 2.071(6) ?
O11 C12 . . 1.402(13) ?
C12 C13 . . 1.511(16) ?
C12 H12a . . .960 ?
C12 H12b . . .959 ?
C13 N14 . . 1.481(15) ?
C13 H13a . . .970 ?
C13 H13b . . .973 ?
N14 C15 . . 1.498(12) ?
N14 H14 . . 1.002 ?
C15 C16 . . 1.478(17) ?
C15 H15a . . .947 ?
C15 H15b . . .976 ?
C16 O17 . . 1.393(13) ?
C16 H16a . . .969 ?
C16 H16b . . .978 ?
O21 C22 . . 1.397(11) ?
C22 C23 . . 1.520(15) ?
C22 H22a . . .956 ?
C22 H22b . . .960 ?
C23 N24 . . 1.490(11) ?
C23 H23a . . .976 ?
C23 H23b . . .975 ?
N24 C25 . . 1.486(14) ?
N24 H24 . . .933 ?
C25 C26 . . 1.506(16) ?
C25 H25a . . .960 ?
C25 H25b . . .979 ?
C26 O27 . . 1.433(12) ?
C26 H26a . . .974 ?
C26 H26b . . .949 ?
O31 C32 . . 1.432(12) ?
O31 H31 . . .939 ?
C32 C33 . . 1.49(2) ?
C32 H32a . . .948 ?
C32 H32b . . .962 ?
C33 N34 . . 1.48(2) ?
C33 H33a . . .968 ?
C33 H33b . . .966 ?
N34 C35 . . 1.49(2) ?
N34 H34 . . 1.145 ?
C35 C36 . . 1.49(3) ?
C35 H35a . . .946 ?
C35 H35b . . .946 ?
C36 O37 . . 1.40(3) ?
C36 O37' . . 1.29(3) ?
C36 H36a . . .938 ?
C36 H36b . . .985 ?
C36 H36'a . . .982 ?
C36 H36'b . . .96 ?
O41 C42 . . 1.459(11) ?
O41 H41 . . .934 ?
C42 C43 . . 1.483(17) ?
C42 H42a . . .980 ?
C42 H42b . . .975 ?
C43 N44 . . 1.485(14) ?
C43 H43a . . .952 ?
C43 H43b . . .980 ?
N44 C45 . . 1.496(13) ?
N44 H44 . . .954 ?
C45 C46 . . 1.504(13) ?
C45 H45a . . .949 ?
C45 H45b . . .977 ?
C46 O47 . . 1.442(13) ?
C46 H46a . . .971 ?
C46 H46b . . .962 ?
O47 H47 . . .918 ?
N01 C01 . . 1.04(4) ?
N01' C01' . . 1.14(5) ?
C01 S01 . . 1.62(3) ?
C01' S01' . . 1.69(4) ?

loop_
_geom_hbond_atom_site_label_D
_geom_hbond_atom_site_label_H
_geom_hbond_atom_site_label_A
_geom_hbond_site_symmetry_D
_geom_hbond_site_symmetry_H
_geom_hbond_site_symmetry_A
_geom_hbond_distance_DH
_geom_hbond_distance_HA
_geom_hbond_distance_DA
_geom_hbond_angle_DHA
_geom_hbond_publ_flag
? ? ? ? ? ? ? ? ? ? ?

loop_
_geom_torsion_atom_site_label_1
_geom_torsion_atom_site_label_2
_geom_torsion_atom_site_label_3
_geom_torsion_atom_site_label_4
_geom_torsion_site_symmetry_1
_geom_torsion_site_symmetry_2
_geom_torsion_site_symmetry_3
_geom_torsion_site_symmetry_4
_geom_torsion
_geom_torsion_publ_flag
? ? ? ? ? ? ? ? ? ?
